data_7711517
loop_
_publ_author_name
'Cai, Dai-Hong'
'Chen, Bai-Hua'
'Liu, Qi-Yan'
'Le, Xue-Yi'
'He, Liang'

_publ_section_title
;
 Synthesis, structural studies, interaction with DNA/HSA and antitumor
 evaluation of new Cu(ii) complexes containing
 2-(1H-imidazol-2-yl)pyridine and amino acids
;
_journal_name_full 'Dalton Transactions'
_journal_paper_doi 10.1039/D2DT02985E
_journal_year 2022
_chemical_formula_moiety 'C16 H14 Cu N6, 2(Cl O4)'
_chemical_formula_sum 'C16 H14 Cl2 Cu N6 O8'
_chemical_formula_weight 552.77
_chemical_name_systematic '[Cu(ipy)2(ClO4)2]'
_space_group_crystal_system triclinic
_space_group_IT_number 2
_space_group_name_Hall '-P 1'
_space_group_name_H-M_alt 'P -1'
_atom_sites_solution_hydrogens difmap
_atom_sites_solution_primary direct
_audit_creation_date 2019-10-07
_audit_creation_method
;
Olex2 1.2
(compiled 2018.05.29 svn.r3508 for OlexSys, GUI svn.r5506)
;
_audit_update_record
;
2020-11-02 deposited with the CCDC.	2022-10-19 downloaded from the CCDC.
;
_cell_angle_alpha 68.331(7)
_cell_angle_beta 78.340(5)
_cell_angle_gamma 86.540(6)
_cell_formula_units_Z 2
_cell_length_a 8.4596(5)
_cell_length_b 9.9394(8)
_cell_length_c 13.2717(9)
_cell_measurement_reflns_used 1739
_cell_measurement_temperature 293(2)
_cell_measurement_theta_max 64.5840
_cell_measurement_theta_min 4.7880
_cell_volume 1015.54(13)
_computing_cell_refinement 'CrysAlisPro 1.171.38.41 (Rigaku OD, 2015)'
_computing_data_collection 'CrysAlisPro 1.171.38.41 (Rigaku OD, 2015)'
_computing_data_reduction 'CrysAlisPro 1.171.38.41 (Rigaku OD, 2015)'
_computing_molecular_graphics 'Olex2 (Dolomanov et al., 2009)'
_computing_publication_material 'Olex2 (Dolomanov et al., 2009)'
_computing_structure_refinement 'ShelXL (Sheldrick, 2015)'
_computing_structure_solution 'XS (Sheldrick, 2008)'
_diffrn_ambient_temperature 293(2)
_diffrn_detector 'CCD plate'
_diffrn_detector_area_resol_mean 16.0855
_diffrn_detector_type Sapphire3
_diffrn_measured_fraction_theta_full 0.920
_diffrn_measured_fraction_theta_max 0.979
_diffrn_measurement_details
;
List of Runs (angles in degrees, time in seconds):

  # Type    Start    End  Width  t~exp~   \w     \q     \k     \f   Frames
#--------------------------------------------------------------------------
  1  \w    -44.00  28.00   1.00   15.20    --  -51.25  77.00  90.00   72
  2  \w     35.00  70.00   1.00    4.42    --    0.00 178.00  30.00   35
  3  \w     42.00  84.00   1.00    4.42    --    0.00 178.00 -60.00   42
  4  \w     84.00 109.00   1.00   15.20    --   51.25 125.00-150.00   25
  5  \w     79.00 127.00   1.00   15.20    --   51.25 125.00-180.00   48
  6  \w     37.00  79.00   1.00    4.42    --    0.00 178.00-180.00   42
  7  \w    -29.00 110.00   1.00   15.20    --   51.25 -30.00 120.00  139
  8  \w     61.00  87.00   1.00    5.00    --  102.50-104.00 150.00   26
  9  \w     99.00 151.00   1.00    5.00    --  102.50 -37.00 120.00   52
 10  \w    112.00 176.00   1.00    5.00    --  102.50  12.00 120.00   64
 11  \w    118.00 153.00   1.00    5.00    --  102.50  50.00 150.00   35
 12  \w     83.00 110.00   1.00   15.20    --   51.25  92.00 165.00   27
 13  \w     71.00 114.00   1.00    5.00    --  102.50  50.00 150.00   43
 14  \w     80.00 107.00   1.00    5.00    --  102.50  92.00 165.00   27
 15  \w     24.00 109.00   1.00    5.00    --  102.50  12.00 120.00   85
 16  \w    119.00 172.00   1.00    5.00    --  102.50  50.00   0.00   53
 17  \w    101.00 134.00   1.00    5.00    --  102.50 -63.00-180.00   33
 18  \w     90.00 117.00   1.00    5.00    --  102.50 -91.00 -90.00   27
 19  \w     49.00  75.00   1.00   15.20    --   51.25 -94.00 -60.00   26
 20  \w     21.00  87.00   1.00    5.00    --  102.50-104.00 -30.00   66
 21  \w     95.00 122.00   1.00    5.00    --  102.50 -92.00  53.00   27
 22  \w     31.00  57.00   1.00    5.00    --  102.50-104.00 -60.00   26
 23  \w     27.00 135.00   1.00    5.00    --  102.50 -50.00 -30.00  108
 24  \w     68.00  94.00   1.00    5.00    --  102.50  50.00   0.00   26
 25  \w     27.00  69.00   1.00    5.00    --  102.50 -37.00 120.00   42
 26  \w     22.00 134.00   1.00    5.00    --  102.50 -93.00 167.52  112
 27  \w     21.00 138.00   1.00    5.00    --  102.50 -93.00  -4.16  117
 28  \w     36.00  95.00   1.00    5.00    --  102.50 -63.00-180.00   59
 29  \w     18.00  43.00   1.00    4.42    --    0.00 -99.00-120.00   25
 30  \w    -23.00  17.00   1.00    4.42    --    0.00 -99.00-120.00   40
 31  \w    -26.00   7.00   1.00   15.20    --   51.25 -94.00 -60.00   33
 32  \w      2.00  92.00   1.00   15.20    --   51.25-125.00  60.00   90
 33  \w     15.00  81.00   1.00   15.20    --   51.25 -94.00 150.00   66
 34  \w    -30.00  -4.00   1.00   15.20    --   51.25 -94.00 150.00   26
 35  \w    -79.00  22.00   1.00   15.20    --  -51.25  61.00 -30.00  101
;
_diffrn_measurement_device 'four-circle diffractometer'
_diffrn_measurement_device_type 'Xcalibur, Sapphire3, Gemini ultra'
_diffrn_measurement_method '\w scans'
_diffrn_orient_matrix_type 'CrysAlisPro convention (1999,Acta A55,543-557)'
_diffrn_orient_matrix_UB_11 -0.0955744000
_diffrn_orient_matrix_UB_12 0.1121953000
_diffrn_orient_matrix_UB_13 0.0418739000
_diffrn_orient_matrix_UB_21 -0.0607257000
_diffrn_orient_matrix_UB_22 0.0670944000
_diffrn_orient_matrix_UB_23 -0.1097319000
_diffrn_orient_matrix_UB_31 -0.1475189000
_diffrn_orient_matrix_UB_32 -0.1036044000
_diffrn_orient_matrix_UB_33 0.0491533000
_diffrn_radiation_monochromator mirror
_diffrn_radiation_probe x-ray
_diffrn_radiation_type CuK\a
_diffrn_radiation_wavelength 1.54184
_diffrn_reflns_av_R_equivalents 0.0240
_diffrn_reflns_av_unetI/netI 0.0327
_diffrn_reflns_Laue_measured_fraction_full 0.920
_diffrn_reflns_Laue_measured_fraction_max 0.979
_diffrn_reflns_limit_h_max 8
_diffrn_reflns_limit_h_min -9
_diffrn_reflns_limit_k_max 11
_diffrn_reflns_limit_k_min -11
_diffrn_reflns_limit_l_max 15
_diffrn_reflns_limit_l_min -14
_diffrn_reflns_number 5709
_diffrn_reflns_point_group_measured_fraction_full 0.920
_diffrn_reflns_point_group_measured_fraction_max 0.979
_diffrn_reflns_theta_full 67.684
_diffrn_reflns_theta_max 64.770
_diffrn_reflns_theta_min 3.653
_diffrn_source 'fine-focus sealed X-ray tube'
_diffrn_source_type 'Enhance Ultra (Cu) X-ray Source'
_exptl_absorpt_coefficient_mu 4.504
_exptl_absorpt_correction_T_max 1.00000
_exptl_absorpt_correction_T_min 0.48181
_exptl_absorpt_correction_type multi-scan
_exptl_absorpt_process_details
;
CrysAlisPro 1.171.38.41 (Rigaku Oxford Diffraction, 2015)
Empirical absorption correction using spherical harmonics,
 implemented in SCALE3 ABSPACK scaling algorithm.
;
_exptl_crystal_colour green
_exptl_crystal_density_diffrn 1.808
_exptl_crystal_description block
_exptl_crystal_F_000 558
_exptl_crystal_size_max 0.200
_exptl_crystal_size_mid 0.150
_exptl_crystal_size_min 0.100
_refine_diff_density_max 0.495
_refine_diff_density_min -0.514
_refine_diff_density_rms 0.072
_refine_ls_extinction_method none
_refine_ls_goodness_of_fit_ref 1.037
_refine_ls_hydrogen_treatment refall
_refine_ls_matrix_type full
_refine_ls_number_parameters 372
_refine_ls_number_reflns 3373
_refine_ls_number_restraints 60
_refine_ls_restrained_S_all 1.048
_refine_ls_R_factor_all 0.0596
_refine_ls_R_factor_gt 0.0497
_refine_ls_shift/su_max 0.001
_refine_ls_shift/su_mean 0.000
_refine_ls_structure_factor_coef Fsqd
_refine_ls_weighting_details
;
 w=1/[\s^2^(Fo^2^)+(0.0779P)^2^+0.6893P]
 where P=(Fo^2^+2Fc^2^)/3
;
_refine_ls_weighting_scheme calc
_refine_ls_wR_factor_gt 0.1357
_refine_ls_wR_factor_ref 0.1487
_reflns_Friedel_coverage 0.000
_reflns_number_gt 2740
_reflns_number_total 3373
_reflns_threshold_expression 'I > 2\s(I)'
_cod_data_source_file d2dt02985e2.cif
_cod_data_source_block exp_22406
_cod_original_cell_volume 1015.54(14)
_cod_database_code 7711517
_shelxl_version_number 2013-2
_shelx_space_group_comment
;
The symmetry employed for this shelxl refinement is uniquely defined
by the following loop, which should always be used as a source of
symmetry information in preference to the above space-group names.
They are only intended as comments.
;
_reflns_odcompleteness_completeness 99.13
_reflns_odcompleteness_iscentric 1
_reflns_odcompleteness_theta 63.60
_olex2_refinement_description
;
1. Rigid bond restraints
 Cl1
 with sigma for 1-2 distances of 0.01 and sigma for 1-3 distances of 0.01
2. Uiso/Uaniso restraints and constraints
Cl1: within 1.7A with sigma of 0.01 and sigma for terminal atoms of 0.02
Uanis(O1) \\sim Ueq, Uanis(O3) \\sim Ueq, Uanis(O4) \\sim Ueq, Uanis(O8) \\sim
Ueq, Uanis(O5) \\sim Ueq, Uanis(O7) \\sim Ueq, Uanis(O6) \\sim Ueq: with sigma
of 0.01 and sigma for terminal atoms of 0.02
Uanis(O0AA) \\sim Ueq, Uanis(O2) \\sim Ueq, Uanis(O1AA) \\sim Ueq: with sigma
of 0.01 and sigma for terminal atoms of 0.02
3. Others
 Fixed Sof: O2(0.33333) O1AA(0.33333) O0AA(0.33333)
;
_olex2_submission_special_instructions 'No special instructions were received'
_oxdiff_exptl_absorpt_empirical_details
;
Empirical correction (ABSPACK) includes:
- Absorption correction using spherical harmonics
- Frame scaling
;
_oxdiff_exptl_absorpt_empirical_full_max 1.924
_oxdiff_exptl_absorpt_empirical_full_min 0.720

loop_
_space_group_symop_operation_xyz
'x, y, z'
'-x, -y, -z'

loop_
_atom_site_label
_atom_site_type_symbol
_atom_site_fract_x
_atom_site_fract_y
_atom_site_fract_z
_atom_site_U_iso_or_equiv
_atom_site_adp_type
_atom_site_occupancy
_atom_site_site_symmetry_order
_atom_site_calc_flag
_atom_site_refinement_flags_posn
_atom_site_refinement_flags_adp
_atom_site_refinement_flags_occupancy
_atom_site_disorder_assembly
_atom_site_disorder_group
Cu1 Cu 0.50270(5) 0.25134(4) 0.74890(4) 0.0494(2) Uani 1 1 d . . . . .
Cl2 Cl 0.23689(10) 0.35027(9) 0.96254(7) 0.0522(3) Uani 1 1 d . . . . .
N4 N 0.3352(4) 0.2975(3) 0.6556(2) 0.0507(7) Uani 1 1 d . . . . .
N2 N 0.7036(3) 0.2007(3) 0.8104(2) 0.0499(7) Uani 1 1 d . . . . .
C14 C 0.2591(4) 0.1800(4) 0.6656(3) 0.0480(8) Uani 1 1 d . . . . .
C9 C 0.4406(4) -0.0736(4) 0.8802(3) 0.0525(9) Uani 1 1 d . . . . .
C6 C 0.7785(4) 0.3165(4) 0.8056(3) 0.0487(8) Uani 1 1 d . . . . .
N3 N 0.4071(3) 0.0480(3) 0.7992(2) 0.0471(7) Uani 1 1 d . . . . .
N6 N 0.9177(4) 0.2800(4) 0.8431(3) 0.0596(9) Uani 1 1 d . . . . .
C1 C 0.4997(5) 0.5820(4) 0.6833(3) 0.0591(10) Uani 1 1 d . . . . .
N1 N 0.5742(4) 0.4558(3) 0.7260(2) 0.0497(7) Uani 1 1 d . . . . .
N5 N 0.1534(4) 0.2110(4) 0.5983(3) 0.0582(8) Uani 1 1 d . . . . .
O5 O 0.1581(4) 0.4392(3) 0.8753(3) 0.0925(11) Uani 1 1 d . U . . .
C16 C 0.2743(5) 0.4099(4) 0.5762(3) 0.0601(10) Uani 1 1 d . . . . .
C7 C 0.9322(5) 0.1339(5) 0.8743(3) 0.0626(10) Uani 1 1 d . . . . .
C15 C 0.1622(5) 0.3573(5) 0.5419(4) 0.0644(11) Uani 1 1 d . . . . .
C8 C 0.8019(5) 0.0847(5) 0.8526(3) 0.0589(10) Uani 1 1 d . . . . .
C10 C 0.3661(5) -0.2036(4) 0.9056(3) 0.0550(9) Uani 1 1 d . . . . .
C2 C 0.5657(5) 0.7109(4) 0.6704(4) 0.0632(10) Uani 1 1 d . . . . .
C11 C 0.2515(5) -0.2117(4) 0.8491(4) 0.0604(10) Uani 1 1 d . . . . .
C3 C 0.7073(6) 0.7156(5) 0.7034(4) 0.0704(12) Uani 1 1 d . . . . .
C13 C 0.2928(4) 0.0389(4) 0.7445(3) 0.0470(8) Uani 1 1 d . . . . .
C5 C 0.7128(4) 0.4593(4) 0.7601(3) 0.0513(8) Uani 1 1 d . . . . .
C12 C 0.2118(5) -0.0874(4) 0.7674(4) 0.0583(10) Uani 1 1 d . . . . .
C4 C 0.7838(6) 0.5854(5) 0.7509(4) 0.0647(11) Uani 1 1 d . . . . .
O1 O 0.6910(7) 0.0525(5) 0.5000(5) 0.162(2) Uani 1 1 d . U . . .
O7 O 0.3446(5) 0.4399(4) 0.9790(3) 0.0925(11) Uani 1 1 d . U . . .
O4 O 0.8705(4) 0.0594(3) 0.6056(3) 0.0918(11) Uani 1 1 d . U . . .
Cl1 Cl 0.77802(11) 0.14620(10) 0.52613(8) 0.0585(3) Uani 1 1 d . U . . .
O8 O 0.3246(4) 0.2426(3) 0.9289(2) 0.0854(10) Uani 1 1 d . U . . .
O6 O 0.1269(4) 0.2788(4) 1.0605(3) 0.1068(13) Uani 1 1 d . U . . .
O3 O 0.8786(6) 0.2355(5) 0.4289(3) 0.1270(16) Uani 1 1 d . U . . .
H1 H 0.402(4) 0.579(3) 0.667(3) 0.046(10) Uiso 1 1 d . . . . .
H9 H 0.521(5) -0.058(4) 0.924(3) 0.072(12) Uiso 1 1 d . . . . .
H16 H 0.305(4) 0.507(4) 0.552(3) 0.057(10) Uiso 1 1 d . . . . .
H12 H 0.138(5) -0.093(5) 0.730(4) 0.076(14) Uiso 1 1 d . . . . .
H7 H 1.019(5) 0.092(4) 0.909(4) 0.079(13) Uiso 1 1 d . . . . .
H8 H 0.785(5) 0.003(4) 0.860(3) 0.063(13) Uiso 1 1 d . . . . .
H3 H 0.749(5) 0.802(5) 0.695(4) 0.089(15) Uiso 1 1 d . . . . .
H2 H 0.515(5) 0.795(5) 0.636(3) 0.077(13) Uiso 1 1 d . . . . .
H5 H 0.091(4) 0.151(4) 0.591(3) 0.047(10) Uiso 1 1 d . . . . .
H11 H 0.208(5) -0.289(4) 0.868(3) 0.064(12) Uiso 1 1 d . . . . .
H6 H 0.964(5) 0.334(4) 0.847(4) 0.061(14) Uiso 1 1 d . . . . .
H15 H 0.108(5) 0.395(5) 0.500(4) 0.073(14) Uiso 1 1 d . . . . .
H4 H 0.888(6) 0.590(6) 0.770(4) 0.098(17) Uiso 1 1 d . . . . .
O2 O 0.669(2) 0.2418(16) 0.5629(15) 0.055(4) Uani 0.3333 1 d . U P A 3
H10 H 0.387(4) -0.283(4) 0.961(3) 0.059(11) Uiso 1 1 d . . . . .
O1AA O 0.7333(17) 0.2616(17) 0.5730(13) 0.079(4) Uani 0.3333 1 d . U P A .
O0AA O 0.644(3) 0.1993(19) 0.5675(19) 0.097(7) Uani 0.3333 1 d . U P A .

loop_
_atom_site_aniso_label
_atom_site_aniso_U_11
_atom_site_aniso_U_22
_atom_site_aniso_U_33
_atom_site_aniso_U_23
_atom_site_aniso_U_13
_atom_site_aniso_U_12
Cu1 0.0531(4) 0.0362(3) 0.0566(4) -0.0096(3) -0.0178(3) -0.0051(2)
Cl2 0.0526(5) 0.0431(5) 0.0607(5) -0.0154(4) -0.0166(4) -0.0022(4)
N4 0.0568(17) 0.0408(16) 0.0521(17) -0.0111(13) -0.0158(14) -0.0005(13)
N2 0.0494(16) 0.0462(16) 0.0513(16) -0.0130(13) -0.0111(13) -0.0040(13)
C14 0.0460(18) 0.047(2) 0.0496(19) -0.0149(16) -0.0112(15) 0.0015(15)
C9 0.056(2) 0.047(2) 0.053(2) -0.0133(16) -0.0146(17) -0.0009(16)
C6 0.053(2) 0.0470(19) 0.0429(18) -0.0126(15) -0.0087(15) -0.0058(16)
N3 0.0508(16) 0.0366(15) 0.0512(16) -0.0117(13) -0.0111(13) -0.0031(12)
N6 0.055(2) 0.071(2) 0.0563(19) -0.0216(17) -0.0162(15) -0.0121(18)
C1 0.060(2) 0.049(2) 0.064(2) -0.0155(18) -0.0094(19) -0.0027(18)
N1 0.0541(17) 0.0380(15) 0.0524(17) -0.0116(13) -0.0080(13) -0.0037(13)
N5 0.0570(19) 0.059(2) 0.0621(19) -0.0215(16) -0.0198(15) -0.0004(16)
O5 0.101(2) 0.0542(18) 0.128(3) -0.0121(18) -0.075(2) -0.0005(17)
C16 0.078(3) 0.042(2) 0.057(2) -0.0094(18) -0.021(2) 0.0014(19)
C7 0.050(2) 0.075(3) 0.055(2) -0.013(2) -0.0158(18) 0.011(2)
C15 0.071(3) 0.065(3) 0.055(2) -0.015(2) -0.025(2) 0.016(2)
C8 0.065(2) 0.048(2) 0.058(2) -0.0139(19) -0.0112(18) 0.0045(19)
C10 0.060(2) 0.041(2) 0.058(2) -0.0131(17) -0.0076(18) 0.0009(17)
C2 0.070(3) 0.049(2) 0.068(3) -0.020(2) -0.011(2) 0.002(2)
C11 0.060(2) 0.040(2) 0.077(3) -0.0169(19) -0.009(2) -0.0070(18)
C3 0.086(3) 0.049(2) 0.079(3) -0.025(2) -0.014(2) -0.011(2)
C13 0.0442(18) 0.0421(18) 0.0522(19) -0.0161(15) -0.0055(15) -0.0001(14)
C5 0.057(2) 0.048(2) 0.0460(19) -0.0155(16) -0.0064(16) -0.0078(16)
C12 0.054(2) 0.052(2) 0.074(3) -0.028(2) -0.015(2) -0.0010(18)
C4 0.071(3) 0.061(3) 0.066(2) -0.026(2) -0.012(2) -0.016(2)
O1 0.220(5) 0.104(3) 0.180(5) -0.015(3) -0.136(4) -0.041(3)
O7 0.109(3) 0.069(2) 0.115(3) -0.0293(19) -0.059(2) -0.0124(18)
O4 0.089(2) 0.066(2) 0.120(3) -0.017(2) -0.054(2) 0.0062(18)
Cl1 0.0595(6) 0.0527(5) 0.0634(6) -0.0178(4) -0.0189(4) 0.0003(4)
O8 0.114(3) 0.0589(18) 0.0659(18) -0.0154(15) 0.0026(17) 0.0168(17)
O6 0.094(2) 0.083(2) 0.109(3) -0.021(2) 0.031(2) -0.009(2)
O3 0.138(3) 0.102(3) 0.099(3) -0.012(2) 0.025(3) -0.006(3)
O2 0.057(7) 0.036(5) 0.057(6) -0.005(4) -0.001(5) 0.006(5)
O1AA 0.092(8) 0.068(7) 0.078(6) -0.027(5) -0.021(6) 0.014(6)
O0AA 0.086(9) 0.119(11) 0.089(8) -0.050(8) -0.002(6) 0.015(8)

loop_
_atom_type_symbol
_atom_type_description
_atom_type_scat_dispersion_real
_atom_type_scat_dispersion_imag
_atom_type_scat_source
C C 0.0181 0.0091 'International Tables Vol C Tables 4.2.6.8 and 6.1.1.4'
H H 0.0000 0.0000 'International Tables Vol C Tables 4.2.6.8 and 6.1.1.4'
Cl Cl 0.3639 0.7018 'International Tables Vol C Tables 4.2.6.8 and 6.1.1.4'
Cu Cu -1.9646 0.5888 'International Tables Vol C Tables 4.2.6.8 and 6.1.1.4'
N N 0.0311 0.0180 'International Tables Vol C Tables 4.2.6.8 and 6.1.1.4'
O O 0.0492 0.0322 'International Tables Vol C Tables 4.2.6.8 and 6.1.1.4'

loop_
_geom_angle_atom_site_label_1
_geom_angle_atom_site_label_2
_geom_angle_atom_site_label_3
_geom_angle
_geom_angle_site_symmetry_1
_geom_angle_site_symmetry_3
_geom_angle_publ_flag
N4 Cu1 N3 81.61(11) . . ?
N4 Cu1 N1 100.60(12) . . ?
N2 Cu1 N4 166.34(12) . . ?
N2 Cu1 N3 98.97(12) . . ?
N2 Cu1 N1 81.39(12) . . ?
N3 Cu1 N1 169.28(11) . . ?
O7 Cl2 O5 107.61(19) . . ?
O7 Cl2 O8 109.7(2) . . ?
O8 Cl2 O5 108.4(2) . . ?
O6 Cl2 O5 112.3(2) . . ?
O6 Cl2 O7 111.2(2) . . ?
O6 Cl2 O8 107.5(2) . . ?
C14 N4 Cu1 111.8(2) . . ?
C14 N4 C16 105.5(3) . . ?
C16 N4 Cu1 142.5(3) . . ?
C6 N2 Cu1 112.0(2) . . ?
C6 N2 C8 105.6(3) . . ?
C8 N2 Cu1 142.2(3) . . ?
N4 C14 N5 111.4(3) . . ?
N4 C14 C13 120.5(3) . . ?
N5 C14 C13 128.1(3) . . ?
N3 C9 C10 122.4(4) . . ?
N2 C6 N6 110.8(3) . . ?
N2 C6 C5 120.7(3) . . ?
N6 C6 C5 128.5(3) . . ?
C9 N3 Cu1 128.6(2) . . ?
C13 N3 Cu1 113.8(2) . . ?
C13 N3 C9 117.5(3) . . ?
C6 N6 C7 107.8(3) . . ?
N1 C1 C2 121.3(4) . . ?
C1 N1 Cu1 128.3(3) . . ?
C5 N1 Cu1 113.6(2) . . ?
C5 N1 C1 118.1(3) . . ?
C14 N5 C15 106.9(3) . . ?
C15 C16 N4 109.0(4) . . ?
C8 C7 N6 106.7(4) . . ?
C16 C15 N5 107.1(4) . . ?
C7 C8 N2 109.1(4) . . ?
C11 C10 C9 119.5(4) . . ?
C3 C2 C1 121.0(4) . . ?
C10 C11 C12 119.2(4) . . ?
C2 C3 C4 118.5(4) . . ?
N3 C13 C14 112.0(3) . . ?
N3 C13 C12 122.9(3) . . ?
C12 C13 C14 125.0(3) . . ?
N1 C5 C6 112.3(3) . . ?
N1 C5 C4 123.3(4) . . ?
C4 C5 C6 124.4(4) . . ?
C13 C12 C11 118.5(4) . . ?
C5 C4 C3 117.8(4) . . ?
O1 Cl1 O4 107.7(2) . . ?
O1 Cl1 O3 108.7(3) . . ?
O1 Cl1 O2 109.3(9) . . ?
O1 Cl1 O1AA 134.5(6) . . ?
O4 Cl1 O2 114.2(8) . . ?
O4 Cl1 O1AA 97.8(6) . . ?
O3 Cl1 O4 111.2(3) . . ?
O3 Cl1 O2 105.6(7) . . ?
O3 Cl1 O1AA 95.6(6) . . ?
O2 Cl1 O1AA 25.4(8) . . ?
O0AA Cl1 O1 92.0(9) . . ?
O0AA Cl1 O4 115.1(10) . . ?
O0AA Cl1 O3 119.6(9) . . ?
O0AA Cl1 O2 18.8(12) . . ?
O0AA Cl1 O1AA 42.7(10) . . ?
O1AA O2 Cl1 82(3) . . ?
O2 O1AA Cl1 72(2) . . ?
O2 O1AA O0AA 17(2) . . ?
O0AA O1AA Cl1 60.1(15) . . ?
O1AA O0AA Cl1 77.2(17) . . ?

loop_
_geom_bond_atom_site_label_1
_geom_bond_atom_site_label_2
_geom_bond_distance
_geom_bond_site_symmetry_2
_geom_bond_publ_flag
Cu1 N4 1.990(3) . ?
Cu1 N2 1.990(3) . ?
Cu1 N3 2.041(3) . ?
Cu1 N1 2.051(3) . ?
Cl2 O5 1.432(3) . ?
Cl2 O7 1.412(3) . ?
Cl2 O8 1.421(3) . ?
Cl2 O6 1.404(3) . ?
N4 C14 1.318(4) . ?
N4 C16 1.380(4) . ?
N2 C6 1.322(4) . ?
N2 C8 1.390(5) . ?
C14 N5 1.334(5) . ?
C14 C13 1.460(5) . ?
C9 N3 1.349(4) . ?
C9 C10 1.368(5) . ?
C6 N6 1.348(5) . ?
C6 C5 1.448(5) . ?
N3 C13 1.346(4) . ?
N6 C7 1.360(5) . ?
C1 N1 1.348(5) . ?
C1 C2 1.367(5) . ?
N1 C5 1.346(5) . ?
N5 C15 1.366(5) . ?
C16 C15 1.338(6) . ?
C7 C8 1.354(6) . ?
C10 C11 1.363(6) . ?
C2 C3 1.365(6) . ?
C11 C12 1.386(6) . ?
C3 C4 1.398(6) . ?
C13 C12 1.370(5) . ?
C5 C4 1.376(5) . ?
O1 Cl1 1.398(4) . ?
O4 Cl1 1.431(3) . ?
Cl1 O3 1.407(4) . ?
Cl1 O2 1.432(18) . ?
Cl1 O1AA 1.492(16) . ?
Cl1 O0AA 1.33(2) . ?
O2 O1AA 0.65(2) . ?
O1AA O0AA 1.04(3) . ?
